data_1550165
loop_
_publ_author_name
'Cramer, Nicolai'
'Audic, Benoit'
'Wodrich, Matthew D.'

_publ_section_title
;
 Mild complexation protocol for chiral CpxRh and Ir complexes suitable for
 in situ catalysis
;
_journal_name_full 'Chemical Science'
_journal_paper_doi 10.1039/C8SC04385J
_journal_year 2019
_chemical_absolute_configuration rmad
_chemical_formula_moiety 'C25 H39 Ir O2 Si'
_chemical_formula_sum 'C25 H39 Ir O2 Si'
_chemical_formula_weight 591.85
_space_group_crystal_system orthorhombic
_space_group_IT_number 19
_space_group_name_Hall 'P 2ac 2ab'
_space_group_name_H-M_alt 'P 21 21 21'
_symmetry_space_group_name_Hall 'P 2ac 2ab'
_symmetry_space_group_name_H-M 'P 21 21 21'
_atom_sites_solution_hydrogens geom
_atom_sites_solution_primary direct
_atom_sites_solution_secondary difmap
_audit_creation_method SHELXL-2018/1
_audit_update_record
;
2018-09-26 deposited with the CCDC.
2018-10-30 downloaded from the CCDC.
;
_cell_angle_alpha 90
_cell_angle_beta 90
_cell_angle_gamma 90
_cell_formula_units_Z 4
_cell_length_a 7.70304(11)
_cell_length_b 11.49824(16)
_cell_length_c 26.9058(4)
_cell_measurement_reflns_used 30914
_cell_measurement_temperature 100.01(10)
_cell_measurement_theta_max 32.5960
_cell_measurement_theta_min 2.8770
_cell_volume 2383.08(6)
_computing_cell_refinement 'CrysAlisPro 1.171.38.46 (Rigaku OD, 2015)'
_computing_data_collection 'CrysAlisPro 1.171.38.46 (Rigaku OD, 2015)'
_computing_data_reduction 'CrysAlisPro 1.171.38.46 (Rigaku OD, 2015)'
_computing_molecular_graphics 'Olex2 (Dolomanov et al., 2009)'
_computing_publication_material 'CIFTAB (Sheldrick, 2016)'
_computing_structure_refinement 'SHELXL-2018/1 (Sheldrick, 2018)'
_computing_structure_solution 'SHELXT (Sheldrick, 2015)'
_diffrn_ambient_environment N~2~
_diffrn_ambient_temperature 100.01(10)
_diffrn_detector 'CCD plate'
_diffrn_detector_area_resol_mean 5.2817
_diffrn_detector_type AtlasS2
_diffrn_measured_fraction_theta_full 0.999
_diffrn_measured_fraction_theta_max 0.971
_diffrn_measurement_details
;
List of Runs (angles in degrees, time in seconds):

  # Type    Start    End  Width  t~exp~   \w     \q     \k     \f   Frames
#--------------------------------------------------------------------------
  1  \w     26.00  93.00   1.00    3.00    --   19.91  57.00  60.00   67
  2  \w     39.00  90.00   1.00    3.00    --   19.91  38.00-120.00   51
  3  \w     -8.00  85.00   1.00    3.00    --   19.91  57.00-180.00   93
  4  \w    -13.00  95.00   1.00    3.00    --   19.91  77.00 -30.00  108
  5  \w    -20.00  61.00   1.00    3.00    --   19.91 -99.00-150.00   81
  6  \w    -46.00  44.00   1.00    3.00    --   19.91 -38.00  60.00   90
  7  \w    -53.00  53.00   1.00    3.00    --  -20.22  77.00 -90.00  106
  8  \w    -96.00 -57.00   1.00    3.00    --  -20.22 154.00  -7.16   39
  9  \w     38.00 107.00   1.00    3.00    --   19.91-178.00  90.00   69
;
_diffrn_measurement_device 'four-circle diffractometer'
_diffrn_measurement_device_type 'SuperNova, Dual, Cu at zero, AtlasS2'
_diffrn_measurement_method '\w scans'
_diffrn_radiation_monochromator mirror
_diffrn_radiation_probe x-ray
_diffrn_radiation_type 'Mo K\a'
_diffrn_radiation_wavelength 0.71073
_diffrn_reflns_av_R_equivalents 0.0458
_diffrn_reflns_av_unetI/netI 0.0355
_diffrn_reflns_Laue_measured_fraction_full 0.999
_diffrn_reflns_Laue_measured_fraction_max 0.971
_diffrn_reflns_limit_h_max 11
_diffrn_reflns_limit_h_min -11
_diffrn_reflns_limit_k_max 16
_diffrn_reflns_limit_k_min -17
_diffrn_reflns_limit_l_max 41
_diffrn_reflns_limit_l_min -40
_diffrn_reflns_number 51991
_diffrn_reflns_point_group_measured_fraction_full 0.999
_diffrn_reflns_point_group_measured_fraction_max 0.942
_diffrn_reflns_theta_full 25.242
_diffrn_reflns_theta_max 32.981
_diffrn_reflns_theta_min 2.750
_diffrn_source 'micro-focus sealed X-ray tube'
_diffrn_source_type 'SuperNova (Mo) X-ray Source'
_exptl_absorpt_coefficient_mu 5.671
_exptl_absorpt_correction_T_max 0.963
_exptl_absorpt_correction_T_min 0.145
_exptl_absorpt_correction_type gaussian
_exptl_absorpt_process_details
;
CrysAlisPro 1.171.38.46 (Rigaku Oxford Diffraction, 2015)
Numerical absorption correction based on gaussian integration over
a multifaceted crystal model.
Empirical absorption correction using spherical harmonics,
implemented in SCALE3 ABSPACK scaling algorithm.
;
_exptl_crystal_colour colourless
_exptl_crystal_density_diffrn 1.650
_exptl_crystal_description needle
_exptl_crystal_F_000 1184
_exptl_crystal_size_max 0.829
_exptl_crystal_size_mid 0.186
_exptl_crystal_size_min 0.151
_refine_diff_density_max 0.643
_refine_diff_density_min -0.944
_refine_diff_density_rms 0.108
_refine_ls_abs_structure_details
;
 Flack x determined using 3372 quotients [(I+)-(I-)]/[(I+)+(I-)]
 (Parsons, Flack and Wagner, Acta Cryst. B69 (2013) 249-259).
;
_refine_ls_abs_structure_Flack -0.014(3)
_refine_ls_extinction_coef 0.00045(6)
_refine_ls_extinction_expression Fc^*^=kFc[1+0.001xFc^2^\l^3^/sin(2\q)]^-1/4^
_refine_ls_extinction_method 'SHELXL-2018/1 (Sheldrick 2018)'
_refine_ls_goodness_of_fit_ref 1.042
_refine_ls_hydrogen_treatment constr
_refine_ls_matrix_type full
_refine_ls_number_parameters 270
_refine_ls_number_reflns 8448
_refine_ls_number_restraints 0
_refine_ls_restrained_S_all 1.042
_refine_ls_R_factor_all 0.0223
_refine_ls_R_factor_gt 0.0205
_refine_ls_shift/su_max 0.003
_refine_ls_shift/su_mean 0.000
_refine_ls_structure_factor_coef Fsqd
_refine_ls_weighting_details 'w=1/[\s^2^(Fo^2^)+(0.0129P)^2^] where P=(Fo^2^+2Fc^2^)/3'
_refine_ls_weighting_scheme calc
_refine_ls_wR_factor_gt 0.0366
_refine_ls_wR_factor_ref 0.0374
_reflns_Friedel_coverage 0.734
_reflns_Friedel_fraction_full 1.000
_reflns_Friedel_fraction_max 0.906
_reflns_number_gt 8176
_reflns_number_total 8448
_reflns_threshold_expression 'I > 2\s(I)'
_cod_data_source_file c8sc04385j2.cif
_cod_data_source_block shelx
_cod_database_code 1550165
_shelx_shelxl_version_number 2018/1
_shelx_space_group_comment
;
The symmetry employed for this shelxl refinement is uniquely defined
by the following loop, which should always be used as a source of
symmetry information in preference to the above space-group names.
They are only intended as comments.
;

loop_
_space_group_symop_operation_xyz
'x, y, z'
'-x+1/2, -y, z+1/2'
'-x, y+1/2, -z+1/2'
'x+1/2, -y+1/2, -z'

loop_
_atom_site_label
_atom_site_type_symbol
_atom_site_fract_x
_atom_site_fract_y
_atom_site_fract_z
_atom_site_U_iso_or_equiv
_atom_site_adp_type
_atom_site_occupancy
_atom_site_site_symmetry_order
_atom_site_calc_flag
_atom_site_refinement_flags_posn
_atom_site_refinement_flags_adp
Ir1 Ir 0.53523(2) 0.48712(2) 0.33797(2) 0.00959(3) Uani 1 1 d . .
Si1 Si 0.30987(13) 0.70418(8) 0.41784(3) 0.01438(18) Uani 1 1 d . .
O1 O -0.0003(3) 0.22755(17) 0.41277(8) 0.0157(5) Uani 1 1 d . .
O2 O 0.2226(3) 0.09615(18) 0.39911(9) 0.0160(5) Uani 1 1 d . .
C1 C 0.4217(4) 0.5613(3) 0.40900(11) 0.0109(6) Uani 1 1 d . .
C2 C 0.3509(4) 0.4470(2) 0.40128(11) 0.0098(6) Uani 1 1 d . .
C3 C 0.1605(4) 0.4113(3) 0.39888(11) 0.0114(6) Uani 1 1 d . .
H3 H 0.094120 0.459755 0.423210 0.014 Uiso 1 1 calc R U
C4 C 0.1621(4) 0.2869(3) 0.41740(12) 0.0118(6) Uani 1 1 d . .
H4 H 0.199551 0.285770 0.452987 0.014 Uiso 1 1 calc R U
C5 C 0.0385(4) 0.1049(2) 0.40804(11) 0.0139(5) Uani 1 1 d . .
C6 C 0.2825(4) 0.2105(2) 0.38725(12) 0.0120(6) Uani 1 1 d . .
H6 H 0.263076 0.225689 0.351074 0.014 Uiso 1 1 calc R U
C7 C 0.4723(4) 0.2331(2) 0.39976(10) 0.0117(5) Uani 1 1 d . .
H7 H 0.546189 0.201586 0.372317 0.014 Uiso 1 1 calc R U
C8 C 0.4922(4) 0.3641(2) 0.40123(10) 0.0103(6) Uani 1 1 d . .
C9 C 0.6500(4) 0.4258(3) 0.41126(12) 0.0117(6) Uani 1 1 d . .
H9 H 0.762272 0.392596 0.414604 0.014 Uiso 1 1 calc R U
C10 C 0.6079(4) 0.5455(3) 0.41530(11) 0.0120(6) Uani 1 1 d . .
H10 H 0.688929 0.606204 0.421222 0.014 Uiso 1 1 calc R U
C11 C 0.4586(5) 0.8235(2) 0.39885(12) 0.0213(7) Uani 1 1 d . .
H11A H 0.566883 0.818006 0.417824 0.032 Uiso 1 1 calc R U
H11B H 0.403261 0.898714 0.405424 0.032 Uiso 1 1 calc R U
H11C H 0.484077 0.816783 0.363276 0.032 Uiso 1 1 calc R U
C12 C 0.2576(5) 0.7168(3) 0.48560(13) 0.0228(7) Uani 1 1 d . .
H12A H 0.175009 0.655731 0.494922 0.034 Uiso 1 1 calc R U
H12B H 0.206169 0.793192 0.492222 0.034 Uiso 1 1 calc R U
H12C H 0.364213 0.708039 0.505113 0.034 Uiso 1 1 calc R U
C13 C 0.1014(4) 0.7177(3) 0.38233(13) 0.0239(7) Uani 1 1 d . .
H13A H 0.125638 0.714363 0.346606 0.036 Uiso 1 1 calc R U
H13B H 0.045959 0.792083 0.390358 0.036 Uiso 1 1 calc R U
H13C H 0.023634 0.653733 0.391479 0.036 Uiso 1 1 calc R U
C14 C 0.0774(4) 0.4259(3) 0.34772(10) 0.0149(6) Uani 1 1 d . .
H14A H 0.100290 0.504581 0.335298 0.022 Uiso 1 1 calc R U
H14B H -0.048175 0.413804 0.350337 0.022 Uiso 1 1 calc R U
H14C H 0.126822 0.368788 0.324693 0.022 Uiso 1 1 calc R U
C15 C -0.0635(4) 0.0596(3) 0.36434(12) 0.0204(7) Uani 1 1 d . .
H15A H -0.187840 0.070296 0.370547 0.031 Uiso 1 1 calc R U
H15B H -0.038766 -0.023297 0.359755 0.031 Uiso 1 1 calc R U
H15C H -0.030208 0.102373 0.334309 0.031 Uiso 1 1 calc R U
C16 C 0.0012(4) 0.0423(3) 0.45614(11) 0.0206(7) Uani 1 1 d . .
H16A H 0.067257 0.078699 0.483120 0.031 Uiso 1 1 calc R U
H16B H 0.035411 -0.039431 0.453019 0.031 Uiso 1 1 calc R U
H16C H -0.123132 0.047093 0.463518 0.031 Uiso 1 1 calc R U
C17 C 0.5302(5) 0.1780(2) 0.44886(11) 0.0170(6) Uani 1 1 d . .
H17A H 0.651824 0.198012 0.455271 0.026 Uiso 1 1 calc R U
H17B H 0.518188 0.093327 0.446755 0.026 Uiso 1 1 calc R U
H17C H 0.457598 0.207541 0.475987 0.026 Uiso 1 1 calc R U
C18 C 0.4683(5) 0.6149(3) 0.28466(11) 0.0147(6) Uani 1 1 d . .
H18 H 0.396775 0.680292 0.298175 0.018 Uiso 1 1 calc R U
C19 C 0.6501(4) 0.6226(3) 0.29648(12) 0.0148(6) Uani 1 1 d . .
H19 H 0.681296 0.692414 0.316785 0.018 Uiso 1 1 calc R U
C20 C 0.7923(4) 0.5838(3) 0.26114(13) 0.0199(7) Uani 1 1 d . .
H20A H 0.906324 0.591561 0.277805 0.024 Uiso 1 1 calc R U
H20B H 0.792673 0.635114 0.231580 0.024 Uiso 1 1 calc R U
C21 C 0.7669(4) 0.4566(3) 0.24437(12) 0.0195(7) Uani 1 1 d . .
H21A H 0.708909 0.455452 0.211537 0.023 Uiso 1 1 calc R U
H21B H 0.881718 0.418892 0.240714 0.023 Uiso 1 1 calc R U
C22 C 0.6575(4) 0.3879(3) 0.28174(12) 0.0156(7) Uani 1 1 d . .
H22 H 0.715141 0.315690 0.294232 0.019 Uiso 1 1 calc R U
C23 C 0.4729(5) 0.3786(3) 0.27753(11) 0.0143(6) Uani 1 1 d . .
H23 H 0.425981 0.300899 0.287492 0.017 Uiso 1 1 calc R U
C24 C 0.3674(4) 0.4389(3) 0.23713(12) 0.0167(7) Uani 1 1 d . .
H24A H 0.394074 0.402741 0.204622 0.020 Uiso 1 1 calc R U
H24B H 0.242197 0.427392 0.243838 0.020 Uiso 1 1 calc R U
C25 C 0.4058(5) 0.5687(3) 0.23442(12) 0.0195(7) Uani 1 1 d . .
H25A H 0.299465 0.610854 0.224309 0.023 Uiso 1 1 calc R U
H25B H 0.496071 0.582994 0.208959 0.023 Uiso 1 1 calc R U

loop_
_atom_site_aniso_label
_atom_site_aniso_U_11
_atom_site_aniso_U_22
_atom_site_aniso_U_33
_atom_site_aniso_U_23
_atom_site_aniso_U_13
_atom_site_aniso_U_12
Ir1 0.01004(5) 0.01111(5) 0.00762(5) -0.00017(4) 0.00023(4) 0.00066(4)
Si1 0.0186(4) 0.0125(4) 0.0120(4) -0.0012(3) 0.0011(4) 0.0027(3)
O1 0.0104(11) 0.0115(10) 0.0252(12) 0.0021(8) 0.0014(9) -0.0006(8)
O2 0.0116(10) 0.0109(10) 0.0255(13) 0.0001(9) 0.0021(9) 0.0027(8)
C1 0.0129(15) 0.0119(13) 0.0079(13) 0.0007(10) 0.0010(11) 0.0025(10)
C2 0.0105(14) 0.0123(13) 0.0068(13) 0.0000(10) 0.0012(11) 0.0014(11)
C3 0.0101(13) 0.0114(13) 0.0126(15) 0.0010(11) 0.0016(12) 0.0019(11)
C4 0.0094(13) 0.0132(14) 0.0128(15) 0.0018(11) 0.0001(12) 0.0010(11)
C5 0.0139(13) 0.0111(12) 0.0167(14) 0.0018(10) 0.0007(14) 0.0014(13)
C6 0.0129(14) 0.0106(13) 0.0125(14) 0.0007(11) -0.0005(12) 0.0025(11)
C7 0.0133(13) 0.0117(12) 0.0100(13) -0.0003(9) 0.0004(13) 0.0033(13)
C8 0.0116(15) 0.0137(13) 0.0055(12) 0.0009(10) 0.0004(11) 0.0015(10)
C9 0.0087(14) 0.0177(15) 0.0087(14) 0.0004(11) 0.0001(11) 0.0021(11)
C10 0.0113(13) 0.0174(15) 0.0073(13) -0.0008(11) 0.0014(12) -0.0034(12)
C11 0.0281(17) 0.0147(14) 0.0211(16) 0.0006(11) 0.0019(17) -0.0003(16)
C12 0.0304(19) 0.0213(17) 0.0166(17) -0.0005(13) 0.0052(16) 0.0078(14)
C13 0.0257(17) 0.0179(16) 0.0281(19) -0.0039(14) -0.0022(16) 0.0084(14)
C14 0.0120(14) 0.0163(14) 0.0164(16) 0.0046(11) -0.0016(11) 0.0017(10)
C15 0.0166(16) 0.0228(16) 0.0218(17) -0.0038(13) -0.0040(13) 0.0016(12)
C16 0.0256(19) 0.0184(15) 0.0178(15) 0.0049(11) 0.0041(13) 0.0030(12)
C17 0.0178(14) 0.0172(14) 0.0161(15) 0.0039(11) -0.0046(15) 0.0032(14)
C18 0.0187(15) 0.0148(13) 0.0106(14) 0.0021(10) -0.0022(15) 0.0019(15)
C19 0.0199(17) 0.0136(14) 0.0108(15) 0.0030(11) -0.0009(13) -0.0021(12)
C20 0.0176(16) 0.0254(18) 0.0167(17) 0.0080(13) 0.0002(14) -0.0029(14)
C21 0.0163(15) 0.0290(19) 0.0131(15) -0.0005(13) 0.0038(13) 0.0033(13)
C22 0.0195(17) 0.0160(16) 0.0112(16) -0.0025(12) 0.0018(13) 0.0046(13)
C23 0.0187(15) 0.0132(13) 0.0109(14) -0.0023(10) 0.0008(15) -0.0012(14)
C24 0.0202(16) 0.0218(16) 0.0082(14) -0.0028(12) -0.0009(13) -0.0002(13)
C25 0.0224(17) 0.0221(16) 0.0140(16) 0.0014(12) -0.0037(14) 0.0018(13)

loop_
_atom_type_symbol
_atom_type_description
_atom_type_scat_dispersion_real
_atom_type_scat_dispersion_imag
_atom_type_scat_source
C C 0.0033 0.0016 'International Tables Vol C Tables 4.2.6.8 and 6.1.1.4'
H H 0.0000 0.0000 'International Tables Vol C Tables 4.2.6.8 and 6.1.1.4'
Ir Ir -1.4442 7.9887 'International Tables Vol C Tables 4.2.6.8 and 6.1.1.4'
O O 0.0106 0.0060 'International Tables Vol C Tables 4.2.6.8 and 6.1.1.4'
Si Si 0.0817 0.0704 'International Tables Vol C Tables 4.2.6.8 and 6.1.1.4'

loop_
_exptl_crystal_face_index_h
_exptl_crystal_face_index_k
_exptl_crystal_face_index_l
_exptl_crystal_face_perp_dist
0 -2 -38 0.0821
-11 0 2 0.4189
-1 -11 -27 0.0649
1 11 28 0.0973
-1 11 28 0.1047
0 9 -31 0.0784
0 -9 31 0.0784
0 16 11 0.0801
0 -16 -11 0.0712
11 -2 7 0.3843
10 4 -16 0.3831

loop_
_geom_angle_atom_site_label_1
_geom_angle_atom_site_label_2
_geom_angle_atom_site_label_3
_geom_angle
C23 Ir1 C19 97.17(12)
C23 Ir1 C22 39.64(14)
C19 Ir1 C22 80.40(13)
C23 Ir1 C18 80.37(11)
C19 Ir1 C18 39.79(14)
C22 Ir1 C18 89.90(13)
C23 Ir1 C8 100.31(10)
C19 Ir1 C8 158.56(11)
C22 Ir1 C8 105.61(12)
C18 Ir1 C8 156.62(13)
C23 Ir1 C10 160.91(11)
C19 Ir1 C10 99.44(12)
C22 Ir1 C10 135.16(12)
C18 Ir1 C10 118.59(11)
C8 Ir1 C10 61.54(10)
C23 Ir1 C2 108.49(12)
C19 Ir1 C2 144.15(12)
C22 Ir1 C2 135.01(11)
C18 Ir1 C2 119.86(13)
C8 Ir1 C2 37.49(10)
C10 Ir1 C2 61.48(11)
C23 Ir1 C1 141.78(13)
C19 Ir1 C1 109.25(12)
C22 Ir1 C1 167.63(12)
C18 Ir1 C1 102.47(11)
C8 Ir1 C1 62.59(10)
C10 Ir1 C1 37.53(11)
C2 Ir1 C1 36.97(10)
C23 Ir1 C9 125.10(11)
C19 Ir1 C9 121.65(12)
C22 Ir1 C9 106.26(12)
C18 Ir1 C9 153.85(12)
C8 Ir1 C9 37.03(10)
C10 Ir1 C9 36.48(10)
C2 Ir1 C9 61.84(11)
C1 Ir1 C9 62.32(11)
C11 Si1 C1 109.26(15)
C11 Si1 C12 110.06(16)
C1 Si1 C12 106.91(14)
C11 Si1 C13 109.06(16)
C1 Si1 C13 113.73(14)
C12 Si1 C13 107.78(16)
C4 O1 C5 107.0(2)
C6 O2 C5 106.9(2)
C2 C1 C10 106.1(2)
C2 C1 Si1 130.3(2)
C10 C1 Si1 123.3(2)
C2 C1 Ir1 71.39(17)
C10 C1 Ir1 70.81(17)
Si1 C1 Ir1 127.95(15)
C1 C2 C8 108.5(2)
C1 C2 C3 128.1(2)
C8 C2 C3 123.1(3)
C1 C2 Ir1 71.65(17)
C8 C2 Ir1 70.24(16)
C3 C2 Ir1 128.8(2)
C4 C3 C2 103.4(2)
C4 C3 C14 113.8(3)
C2 C3 C14 114.3(2)
C4 C3 H3 108.3
C2 C3 H3 108.3
C14 C3 H3 108.3
O1 C4 C6 102.3(2)
O1 C4 C3 114.5(2)
C6 C4 C3 112.1(3)
O1 C4 H4 109.2
C6 C4 H4 109.2
C3 C4 H4 109.2
O2 C5 O1 106.6(2)
O2 C5 C15 111.0(2)
O1 C5 C15 107.3(2)
O2 C5 C16 107.3(2)
O1 C5 C16 110.5(2)
C15 C5 C16 113.9(3)
O2 C6 C4 102.5(2)
O2 C6 C7 114.6(2)
C4 C6 C7 111.8(2)
O2 C6 H6 109.2
C4 C6 H6 109.2
C7 C6 H6 109.2
C8 C7 C6 105.8(2)
C8 C7 C17 111.0(2)
C6 C7 C17 113.6(3)
C8 C7 H7 108.8
C6 C7 H7 108.8
C17 C7 H7 108.8
C9 C8 C2 108.1(2)
C9 C8 C7 125.7(3)
C2 C8 C7 125.4(3)
C9 C8 Ir1 72.83(17)
C2 C8 Ir1 72.28(16)
C7 C8 Ir1 128.59(19)
C10 C9 C8 107.5(3)
C10 C9 Ir1 71.13(19)
C8 C9 Ir1 70.14(17)
C10 C9 H9 126.2
C8 C9 H9 126.2
Ir1 C9 H9 124.1
C9 C10 C1 109.7(3)
C9 C10 Ir1 72.38(19)
C1 C10 Ir1 71.67(18)
C9 C10 H10 125.1
C1 C10 H10 125.1
Ir1 C10 H10 122.4
Si1 C11 H11A 109.5
Si1 C11 H11B 109.5
H11A C11 H11B 109.5
Si1 C11 H11C 109.5
H11A C11 H11C 109.5
H11B C11 H11C 109.5
Si1 C12 H12A 109.5
Si1 C12 H12B 109.5
H12A C12 H12B 109.5
Si1 C12 H12C 109.5
H12A C12 H12C 109.5
H12B C12 H12C 109.5
Si1 C13 H13A 109.5
Si1 C13 H13B 109.5
H13A C13 H13B 109.5
Si1 C13 H13C 109.5
H13A C13 H13C 109.5
H13B C13 H13C 109.5
C3 C14 H14A 109.5
C3 C14 H14B 109.5
H14A C14 H14B 109.5
C3 C14 H14C 109.5
H14A C14 H14C 109.5
H14B C14 H14C 109.5
C5 C15 H15A 109.5
C5 C15 H15B 109.5
H15A C15 H15B 109.5
C5 C15 H15C 109.5
H15A C15 H15C 109.5
H15B C15 H15C 109.5
C5 C16 H16A 109.5
C5 C16 H16B 109.5
H16A C16 H16B 109.5
C5 C16 H16C 109.5
H16A C16 H16C 109.5
H16B C16 H16C 109.5
C7 C17 H17A 109.5
C7 C17 H17B 109.5
H17A C17 H17B 109.5
C7 C17 H17C 109.5
H17A C17 H17C 109.5
H17B C17 H17C 109.5
C19 C18 C25 121.5(3)
C19 C18 Ir1 69.86(19)
C25 C18 Ir1 115.7(2)
C19 C18 H18 114.2
C25 C18 H18 114.2
Ir1 C18 H18 114.2
C18 C19 C20 123.1(3)
C18 C19 Ir1 70.35(18)
C20 C19 Ir1 114.6(2)
C18 C19 H19 113.8
C20 C19 H19 113.8
Ir1 C19 H19 113.8
C19 C20 C21 111.7(3)
C19 C20 H20A 109.3
C21 C20 H20A 109.3
C19 C20 H20B 109.3
C21 C20 H20B 109.3
H20A C20 H20B 107.9
C22 C21 C20 111.5(3)
C22 C21 H21A 109.3
C20 C21 H21A 109.3
C22 C21 H21B 109.3
C20 C21 H21B 109.3
H21A C21 H21B 108.0
C23 C22 C21 122.3(3)
C23 C22 Ir1 69.78(19)
C21 C22 Ir1 115.9(2)
C23 C22 H22 113.9
C21 C22 H22 113.9
Ir1 C22 H22 113.9
C22 C23 C24 123.5(3)
C22 C23 Ir1 70.6(2)
C24 C23 Ir1 113.8(2)
C22 C23 H23 113.9
C24 C23 H23 113.9
Ir1 C23 H23 113.9
C25 C24 C23 112.1(3)
C25 C24 H24A 109.2
C23 C24 H24A 109.2
C25 C24 H24B 109.2
C23 C24 H24B 109.2
H24A C24 H24B 107.9
C24 C25 C18 111.1(3)
C24 C25 H25A 109.4
C18 C25 H25A 109.4
C24 C25 H25B 109.4
C18 C25 H25B 109.4
H25A C25 H25B 108.0

loop_
_geom_bond_atom_site_label_1
_geom_bond_atom_site_label_2
_geom_bond_distance
Ir1 C23 2.105(3)
Ir1 C19 2.111(3)
Ir1 C22 2.116(3)
Ir1 C18 2.117(3)
Ir1 C8 2.238(3)
Ir1 C10 2.257(3)
Ir1 C2 2.265(3)
Ir1 C1 2.268(3)
Ir1 C9 2.273(3)
Si1 C11 1.859(3)
Si1 C1 1.870(3)
Si1 C12 1.873(3)
Si1 C13 1.875(3)
O1 C4 1.431(3)
O1 C5 1.447(3)
O2 C6 1.430(4)
O2 C5 1.442(4)
C1 C2 1.437(4)
C1 C10 1.456(4)
C2 C8 1.447(4)
C2 C3 1.524(4)
C3 C4 1.515(4)
C3 C14 1.527(4)
C3 H3 1.0000
C4 C6 1.513(4)
C4 H4 1.0000
C5 C15 1.507(4)
C5 C16 1.508(4)
C6 C7 1.523(4)
C6 H6 1.0000
C7 C8 1.515(4)
C7 C17 1.531(4)
C7 H7 1.0000
C8 C9 1.433(4)
C9 C10 1.418(4)
C9 H9 0.9500
C10 H10 0.9500
C11 H11A 0.9800
C11 H11B 0.9800
C11 H11C 0.9800
C12 H12A 0.9800
C12 H12B 0.9800
C12 H12C 0.9800
C13 H13A 0.9800
C13 H13B 0.9800
C13 H13C 0.9800
C14 H14A 0.9800
C14 H14B 0.9800
C14 H14C 0.9800
C15 H15A 0.9800
C15 H15B 0.9800
C15 H15C 0.9800
C16 H16A 0.9800
C16 H16B 0.9800
C16 H16C 0.9800
C17 H17A 0.9800
C17 H17B 0.9800
C17 H17C 0.9800
C18 C19 1.439(5)
C18 C25 1.530(4)
C18 H18 1.0000
C19 C20 1.518(5)
C19 H19 1.0000
C20 C21 1.543(4)
C20 H20A 0.9900
C20 H20B 0.9900
C21 C22 1.531(5)
C21 H21A 0.9900
C21 H21B 0.9900
C22 C23 1.431(5)
C22 H22 1.0000
C23 C24 1.524(5)
C23 H23 1.0000
C24 C25 1.523(4)
C24 H24A 0.9900
C24 H24B 0.9900
C25 H25A 0.9900
C25 H25B 0.9900

loop_
_geom_torsion_atom_site_label_1
_geom_torsion_atom_site_label_2
_geom_torsion_atom_site_label_3
_geom_torsion_atom_site_label_4
_geom_torsion
C11 Si1 C1 C2 -155.5(3)
C12 Si1 C1 C2 85.4(3)
C13 Si1 C1 C2 -33.4(3)
C11 Si1 C1 C10 32.7(3)
C12 Si1 C1 C10 -86.3(3)
C13 Si1 C1 C10 154.8(3)
C11 Si1 C1 Ir1 -58.0(2)
C12 Si1 C1 Ir1 -177.06(18)
C13 Si1 C1 Ir1 64.1(2)
C10 C1 C2 C8 -1.9(3)
Si1 C1 C2 C8 -174.7(2)
Ir1 C1 C2 C8 60.9(2)
C10 C1 C2 C3 171.9(3)
Si1 C1 C2 C3 -0.9(5)
Ir1 C1 C2 C3 -125.3(3)
C10 C1 C2 Ir1 -62.7(2)
Si1 C1 C2 Ir1 124.4(3)
C1 C2 C3 C4 -150.9(3)
C8 C2 C3 C4 22.0(4)
Ir1 C2 C3 C4 112.4(3)
C1 C2 C3 C14 84.8(4)
C8 C2 C3 C14 -102.2(3)
Ir1 C2 C3 C14 -11.9(4)
C5 O1 C4 C6 31.0(3)
C5 O1 C4 C3 152.5(2)
C2 C3 C4 O1 -172.4(2)
C14 C3 C4 O1 -47.7(4)
C2 C3 C4 C6 -56.4(3)
C14 C3 C4 C6 68.2(3)
C6 O2 C5 O1 -13.1(3)
C6 O2 C5 C15 103.5(3)
C6 O2 C5 C16 -131.5(2)
C4 O1 C5 O2 -12.2(3)
C4 O1 C5 C15 -131.2(3)
C4 O1 C5 C16 104.0(3)
C5 O2 C6 C4 31.6(3)
C5 O2 C6 C7 153.0(2)
O1 C4 C6 O2 -38.4(3)
C3 C4 C6 O2 -161.5(2)
O1 C4 C6 C7 -161.7(2)
C3 C4 C6 C7 75.2(3)
O2 C6 C7 C8 -161.2(2)
C4 C6 C7 C8 -45.1(3)
O2 C6 C7 C17 -39.2(3)
C4 C6 C7 C17 76.9(3)
C1 C2 C8 C9 2.7(3)
C3 C2 C8 C9 -171.5(3)
Ir1 C2 C8 C9 64.5(2)
C1 C2 C8 C7 173.0(3)
C3 C2 C8 C7 -1.1(4)
Ir1 C2 C8 C7 -125.2(3)
C1 C2 C8 Ir1 -61.8(2)
C3 C2 C8 Ir1 124.0(3)
C6 C7 C8 C9 -179.5(3)
C17 C7 C8 C9 56.9(4)
C6 C7 C8 C2 11.9(4)
C17 C7 C8 C2 -111.8(3)
C6 C7 C8 Ir1 -83.3(3)
C17 C7 C8 Ir1 153.1(2)
C2 C8 C9 C10 -2.4(3)
C7 C8 C9 C10 -172.8(3)
Ir1 C8 C9 C10 61.7(2)
C2 C8 C9 Ir1 -64.1(2)
C7 C8 C9 Ir1 125.6(3)
C8 C9 C10 C1 1.3(4)
Ir1 C9 C10 C1 62.3(2)
C8 C9 C10 Ir1 -61.0(2)
C2 C1 C10 C9 0.4(4)
Si1 C1 C10 C9 173.8(2)
Ir1 C1 C10 C9 -62.8(2)
C2 C1 C10 Ir1 63.1(2)
Si1 C1 C10 Ir1 -123.4(2)
C25 C18 C19 C20 -1.3(5)
Ir1 C18 C19 C20 107.2(3)
C25 C18 C19 Ir1 -108.5(3)
C18 C19 C20 C21 -54.8(4)
Ir1 C19 C20 C21 27.0(3)
C19 C20 C21 C22 -23.5(4)
C20 C21 C22 C23 91.8(4)
C20 C21 C22 Ir1 10.3(4)
C21 C22 C23 C24 -2.3(5)
Ir1 C22 C23 C24 106.2(3)
C21 C22 C23 Ir1 -108.5(3)
C22 C23 C24 C25 -52.4(4)
Ir1 C23 C24 C25 29.3(4)
C23 C24 C25 C18 -26.3(4)
C19 C18 C25 C24 93.7(4)
Ir1 C18 C25 C24 12.5(4)
